data_9007804
loop_
_publ_author_name
'Ostorero, J.'
'Leblanc, M.'

_publ_section_title
;
 Room-temperature structure of La2O2S2
;
_journal_name_full 'Acta Crystallographica, Section C'
_journal_page_first 1376
_journal_page_last 1378
_journal_paper_doi 10.1107/S0108270189013375
_journal_volume 46
_journal_year 1990
_chemical_formula_structural La2O2S2
_chemical_formula_sum 'La O S'
_space_group_IT_number 64
_symmetry_space_group_name_Hall '-C 2ac 2'
_symmetry_space_group_name_H-M 'C m c e'
_cell_angle_alpha 90
_cell_angle_beta 90
_cell_angle_gamma 90
_cell_length_a 13.215
_cell_length_b 5.943
_cell_length_c 5.938
_cell_formula_units_Z 8
_cell_volume 466.351
_exptl_crystal_density_diffrn 5.326
_cod_original_formula_sum 'La S O'
_cod_database_code 9007804

loop_
_symmetry_equiv_pos_as_xyz
x,y,z
1/2+x,1/2+y,z
x,1/2-y,1/2+z
1/2+x,-y,1/2+z
-x,1/2+y,1/2-z
1/2-x,+y,1/2-z
-x,y,z
1/2-x,1/2+y,z
x,-y,-z
1/2+x,1/2-y,-z
x,1/2+y,1/2-z
1/2+x,+y,1/2-z
-x,1/2-y,1/2+z
1/2-x,-y,1/2+z
-x,-y,-z
1/2-x,1/2-y,-z

loop_
_atom_site_label
_atom_site_fract_x
_atom_site_fract_y
_atom_site_fract_z
_atom_site_U_iso_or_equiv
La 0.33920 0.00000 0.00000 0.00507
S 0.00000 0.37500 0.37470 0.00925
O 0.25000 0.24460 0.25000 0.00697

_cod_duplicate_entry 1000280
